data_1567507
loop_
_publ_author_name
'Yu. Gitlina, Anastasia'
'Fadaei-Tirani, Farzaneh'
'Ruggi, Albert'
'Plaice, Carolina'
'Severin, Kay'

_publ_section_title
;
 Acid-base-induced fac \\rightarrow mer isomerization of luminescent
 iridium(iii) complexes
;
_journal_name_full 'Chemical Science'
_journal_paper_doi 10.1039/D2SC02808E
_journal_year 2022
_chemical_formula_moiety 'C69 H48 Ir N3, C H2 Cl2'
_chemical_formula_sum 'C70 H50 Cl2 Ir N3'
_chemical_formula_weight 1196.23
_space_group_crystal_system triclinic
_space_group_IT_number 2
_space_group_name_Hall '-P 1'
_space_group_name_H-M_alt 'P -1'
_atom_sites_solution_hydrogens geom
_atom_sites_solution_primary dual
_atom_sites_solution_secondary difmap
_audit_creation_date 2021-07-13
_audit_creation_method
;
Olex2 1.3
(compiled 2020.11.12 svn.r5f609507 for OlexSys, GUI svn.r6272)
;
_audit_update_record
;
2021-07-13 deposited with the CCDC.	2022-07-22 downloaded from the CCDC.
;
_cell_angle_alpha 100.2746(8)
_cell_angle_beta 100.6552(8)
_cell_angle_gamma 105.2857(7)
_cell_formula_units_Z 2
_cell_length_a 13.85396(12)
_cell_length_b 14.21567(12)
_cell_length_c 14.60645(14)
_cell_measurement_reflns_used 45783
_cell_measurement_temperature 139.99(10)
_cell_measurement_theta_max 75.9960
_cell_measurement_theta_min 3.1620
_cell_volume 2647.62(4)
_computing_cell_refinement 'CrysAlisPro 1.171.41.110a (Rigaku OD, 2021)'
_computing_data_collection 'CrysAlisPro 1.171.41.110a (Rigaku OD, 2021)'
_computing_data_reduction 'CrysAlisPro 1.171.41.110a (Rigaku OD, 2021)'
_computing_molecular_graphics 'Olex2 1.3 (Dolomanov et al., 2009)'
_computing_publication_material 'Olex2 1.3 (Dolomanov et al., 2009)'
_computing_structure_refinement 'ShelXL 2018/3 (Sheldrick, 2015)'
_computing_structure_solution 'ShelXT 2018/2 (Sheldrick, 2015)'
_diffrn_ambient_environment N~2~
_diffrn_ambient_temperature 139.99(10)
_diffrn_detector 'Hybrid Pixel Array Detector'
_diffrn_detector_area_resol_mean 10.0000
_diffrn_detector_type 'HyPix-Arc 150'
_diffrn_measured_fraction_theta_full 0.999
_diffrn_measured_fraction_theta_max 0.979
_diffrn_measurement_details
;
List of Runs (angles in degrees, time in seconds):

  # Type    Start    End  Width  t~exp~   \w     \q     \k     \f   Frames
#--------------------------------------------------------------------------
  1  \w     49.00  84.00   0.50    0.05    --   46.00  73.00  65.85   70
  2  \w     55.00  85.00   0.50    0.05    --   50.00  69.00  13.24   60
  3  \w     57.00  88.00   0.50    0.05    --   50.00  64.00 -58.95   62
  4  \w     46.00  76.00   0.50    0.05    --   38.00  60.00-147.72   60
  5  \w     10.00  35.00   0.50    0.05    --   59.26 -30.00 -90.00   50
  6  \w     74.00 100.00   0.50    0.05    --   79.85-111.00-120.00   52
  7  \w     39.00 110.00   0.50    0.05    --   83.00-122.00  11.35  142
  8  \w     55.00 101.00   0.50    0.05    --   79.85-111.00  30.00   92
  9  \w     46.00 116.00   0.50    0.05    --   83.00-130.00 170.33  140
 10  \w     68.00 109.00   0.50    0.05    --   83.00-117.00  73.70   82
 11  \w     60.00  99.00   0.50    0.05    --   79.85-111.00  90.00   78
 12  \w     48.00  74.00   0.50    0.05    --   79.85-111.00 -30.00   52
 13  \w     48.00 103.00   0.50    0.05    --   79.85-111.00 -90.00  110
 14  \w     53.00 102.00   0.50    0.05    --   79.85-111.00-150.00   98
 15  \w     69.00 103.00   0.50    0.05    --   79.85-111.00-180.00   68
 16  \w     40.00  87.00   0.50    0.05    --   79.85 -95.00-180.00   94
 17  \w     59.00  86.00   0.50    0.05    --   79.85-111.00 -60.00   54
 18  \w     53.00  78.00   0.50    0.05    --   79.85 -95.00   0.00   50
 19  \w     40.00  78.00   0.50    0.05    --   79.85 -95.00  60.00   76
 20  \w     45.00  82.00   0.50    0.05    --   83.00-108.00 123.11   74
 21  \w     41.00  67.00   0.50    0.05    --   79.85 -95.00 150.00   52
 22  \w     46.00  73.00   0.50    0.05    --   79.85 -95.00  90.00   54
 23  \w     41.00  82.00   0.50    0.05    --   73.26 -95.00  60.00   82
 24  \w     51.00  79.00   0.50    0.05    --   73.26 -93.00 124.00   56
 25  \w     41.00  71.00   0.50    0.05    --   79.85 -95.00  30.00   60
 26  \w     41.00  66.00   0.50    0.05    --   79.85 -93.00 124.00   50
 27  \w     20.00  61.00   0.50    0.05    --   59.26 -93.00 124.00   82
 28  \w     43.00  84.00   0.50    0.05    --   79.85 -95.00 -60.00   82
 29  \w     42.00  79.00   0.50    0.05    --   79.85 -95.00-120.00   74
 30  \w     48.00  74.00   0.50    0.05    --   79.85 -95.00-150.00   52
 31  \w     68.00  94.00   0.50    0.05    --   79.85   0.00-180.00   52
 32  \w     90.00 116.00   0.50    0.05    --   83.00  80.00 -70.18   52
 33  \w     97.00 126.00   0.50    0.05    --   83.00  58.00  -9.51   58
 34  \w     81.00 125.00   0.50    0.05    --   79.85  30.00-120.00   88
 35  \w     82.00 108.00   0.50    0.05    --   70.00  73.00  43.37   52
 36  \w     75.00 101.00   0.50    0.05    --   66.00  74.00 135.62   52
 37  \w     90.00 127.00   0.50    0.05    --   83.00  59.00 165.70   74
 38  \w     83.00 108.00   0.50    0.05    --   79.85  30.00  60.00   50
 39  \w     96.00 121.00   0.50    0.05    --   79.85  30.00  30.00   50
 40  \w     82.00 107.00   0.50    0.05    --   79.85  30.00 -30.00   50
 41  \w     81.00 128.00   0.50    0.05    --   79.85  30.00 -60.00   94
 42  \w     68.00 127.00   0.50    0.05    --   83.00  24.00 -88.72  118
 43  \w     49.00 106.00   0.50    0.05    --   83.00   7.00-143.92  114
 44  \w     83.00 114.00   0.50    0.05    --   79.85   0.00-120.00   62
 45  \w     86.00 115.00   0.50    0.05    --   79.85  15.00 -60.00   58
 46  \w     55.00 102.00   0.50    0.05    --   83.00   6.00  39.13   94
 47  \w     46.00 104.00   0.50    0.05    --   83.00   5.00 123.85  116
 48  \w     63.00 132.00   0.50    0.05    --   83.00  22.00 122.45  138
 49  \w     67.00 120.00   0.50    0.05    --   79.85 178.00 120.00  106
 50  \w     55.00 110.00   0.50    0.05    --   83.00 161.00-120.20  110
 51  \w     94.00 119.00   0.50    0.05    --   79.85 178.00 -60.00   50
 52  \w     16.00  41.00   0.50    0.05    --   18.00  82.00 168.72   50
 53  \w    -66.00 -27.00   0.50    0.05    --  -62.07  93.00-124.00   78
 54  \w    -68.00 -42.00   0.50    0.05    --  -74.55  93.00-124.00   52
 55  \w   -113.00 -63.00   0.50    0.05    --  -79.25 130.00-176.35  100
 56  \w   -114.00 -87.00   0.50    0.05    --  -79.25 132.00-144.94   54
 57  \w   -113.00 -66.00   0.50    0.05    --  -79.25 130.00-114.41   94
 58  \w    -75.00 -32.00   0.50    0.05    --  -75.95 125.00 -90.00   86
 59  \w    -85.00 -60.00   0.50    0.05    --  -75.95  93.00-124.00   50
 60  \w   -106.00 -75.00   0.50    0.05    --  -70.00 -72.00-148.94   62
 61  \w   -122.00 -87.00   0.50    0.05    --  -75.95-125.00-120.00   70
 62  \w   -120.00 -89.00   0.50    0.05    --  -79.25 -58.00-125.26   62
 63  \w   -121.00 -76.00   0.50    0.05    --  -75.95-125.00  30.00   90
 64  \w   -119.00 -89.00   0.50    0.05    --  -79.25 -58.00 133.46   60
 65  \w   -119.00 -80.00   0.50    0.05    --  -79.25-118.00 144.03   78
;
_diffrn_measurement_device 'four-circle diffractometer'
_diffrn_measurement_device_type 'XtaLAB Synergy R, DW system, HyPix-Arc 150'
_diffrn_measurement_method '\w scans'
_diffrn_orient_matrix_type 'CrysAlisPro convention (1999,Acta A55,543-557)'
_diffrn_orient_matrix_UB_11 -0.0090127000
_diffrn_orient_matrix_UB_12 -0.0076410000
_diffrn_orient_matrix_UB_13 0.1021539000
_diffrn_orient_matrix_UB_21 0.0676525000
_diffrn_orient_matrix_UB_22 -0.0703629000
_diffrn_orient_matrix_UB_23 0.0003048000
_diffrn_orient_matrix_UB_31 0.0973385000
_diffrn_orient_matrix_UB_32 0.0915457000
_diffrn_orient_matrix_UB_33 0.0422348000
_diffrn_radiation_monochromator mirror
_diffrn_radiation_probe x-ray
_diffrn_radiation_type 'Cu K\a'
_diffrn_radiation_wavelength 1.54184
_diffrn_reflns_av_R_equivalents 0.0184
_diffrn_reflns_av_unetI/netI 0.0128
_diffrn_reflns_Laue_measured_fraction_full 0.999
_diffrn_reflns_Laue_measured_fraction_max 0.979
_diffrn_reflns_limit_h_max 17
_diffrn_reflns_limit_h_min -17
_diffrn_reflns_limit_k_max 17
_diffrn_reflns_limit_k_min -17
_diffrn_reflns_limit_l_max 18
_diffrn_reflns_limit_l_min -18
_diffrn_reflns_number 56071
_diffrn_reflns_point_group_measured_fraction_full 0.999
_diffrn_reflns_point_group_measured_fraction_max 0.979
_diffrn_reflns_theta_full 67.684
_diffrn_reflns_theta_max 76.166
_diffrn_reflns_theta_min 3.171
_diffrn_source 'Rotating-anode X-ray tube'
_diffrn_source_type 'Rigaku (Cu) X-ray Source'
_exptl_absorpt_coefficient_mu 6.173
_exptl_absorpt_correction_T_max 1.000
_exptl_absorpt_correction_T_min 0.218
_exptl_absorpt_correction_type gaussian
_exptl_absorpt_process_details
;
CrysAlisPro 1.171.41.110a (Rigaku Oxford Diffraction, 2021)
Numerical absorption correction based on Gaussian integration over
a multifaceted crystal model.
Empirical absorption correction using spherical harmonics
as implemented in SCALE3 ABSPACK scaling algorithm
;
_exptl_crystal_colour 'clear dark orange'
_exptl_crystal_density_diffrn 1.501
_exptl_crystal_description prism
_exptl_crystal_F_000 1204
_exptl_crystal_size_max 0.26
_exptl_crystal_size_mid 0.17
_exptl_crystal_size_min 0.04
_refine_diff_density_max 0.439
_refine_diff_density_min -0.664
_refine_diff_density_rms 0.051
_refine_ls_extinction_method none
_refine_ls_goodness_of_fit_ref 1.067
_refine_ls_hydrogen_treatment constr
_refine_ls_matrix_type full
_refine_ls_number_parameters 704
_refine_ls_number_reflns 10852
_refine_ls_number_restraints 43
_refine_ls_restrained_S_all 1.094
_refine_ls_R_factor_all 0.0163
_refine_ls_R_factor_gt 0.0161
_refine_ls_shift/su_max 0.004
_refine_ls_shift/su_mean 0.000
_refine_ls_structure_factor_coef Fsqd
_refine_ls_weighting_details 'w=1/[\s^2^(Fo^2^)+(0.0166P)^2^+1.9752P] where P=(Fo^2^+2Fc^2^)/3'
_refine_ls_weighting_scheme calc
_refine_ls_wR_factor_gt 0.0401
_refine_ls_wR_factor_ref 0.0402
_reflns_Friedel_coverage 0.000
_reflns_number_gt 10760
_reflns_number_total 10852
_reflns_threshold_expression 'I > 2\s(I)'
_cod_data_source_file d2sc02808e3.cif
_cod_data_source_block ag281p-2
_cod_depositor_comments
;
The following automatic conversions were performed:

data item '_exptl_absorpt_correction_type' value 'Gaussian' was
changed to 'gaussian' in accordance with the
/home/data/users/saulius/crontab/automatic-downloads/rss-feeds/RSC/lib/dictionaries/cif_core.dic
dictionary named 'cif_core.dic' version 2.4.2 last updated on
2011-04-26.

Automatic conversion script
Id: cif_fix_values 7556 2019-12-06 15:28:31Z antanas 
;
_cod_database_code 1567507
_shelx_shelxl_version_number 2018/3
_audit_contact_author 'Farzaneh Fadaei Tirani'
_chemical_oxdiff_formula 'C70 H50 Cl2 Ir N3'
_shelx_space_group_comment
;
The symmetry employed for this shelxl refinement is uniquely defined
by the following loop, which should always be used as a source of
symmetry information in preference to the above space-group names.
They are only intended as comments.
;
_shelx_estimated_absorpt_t_max 0.790
_shelx_estimated_absorpt_t_min 0.297
_reflns_odcompleteness_completeness 99.36
_reflns_odcompleteness_iscentric 1
_reflns_odcompleteness_theta 74.33
_olex2_refinement_description
;
1. Fixed Uiso
 At 1.2 times of:
  All C(H) groups, All C(H,H,H,H) groups
2. Restrained distances
 Cl2A-C70 \\sim Cl2B-C70 \\sim Cl1A-C70 \\sim Cl1B-C70
 with sigma of 0.02
 Cl2A-Cl1A \\sim Cl2B-Cl1B
 with sigma of 0.02
3. Uiso/Uaniso restraints and constraints
Cl1A \\sim Cl1B \\sim Cl2A \\sim Cl2B \\sim C70: within 2A with sigma of 0.005
and sigma for terminal atoms of 0.01 within 2A
4. Others
 Sof(Cl1B)=Sof(Cl2B)=Sof(H70C)=Sof(H70D)=1-FVAR(1)
 Sof(Cl1A)=Sof(Cl2A)=Sof(H70A)=Sof(H70B)=FVAR(1)
5.a Secondary CH2 refined with riding coordinates:
 C70(H70C,H70D), C70(H70A,H70B)
5.b Aromatic/amide H refined with riding coordinates:
 C1(H1), C2(H2), C3(H3), C4(H4), C8(H8), C10(H10), C11(H11), C13(H13),
 C14(H14), C16(H16), C17(H17), C19(H19), C20(H20), C21(H21), C22(H22), C23(H23),
  C24(H24), C25(H25), C26(H26), C27(H27), C31(H31), C33(H33), C34(H34),
 C36(H36), C37(H37), C39(H39), C40(H40), C42(H42), C43(H43), C44(H44), C45(H45),
  C46(H46), C47(H47), C48(H48), C49(H49), C50(H50), C54(H54), C56(H56),
 C57(H57), C59(H59), C60(H60), C62(H62), C63(H63), C65(H65), C66(H66), C67(H67),
  C68(H68), C69(H69)
;
_olex2_submission_special_instructions 'No special instructions were received'
_oxdiff_exptl_absorpt_empirical_details
;
Empirical correction (ABSPACK) includes:
- Absorption correction using spherical harmonics
- Frame scaling
- Detector area scaling
- B-factor correction
;
_oxdiff_exptl_absorpt_empirical_full_max 1.487
_oxdiff_exptl_absorpt_empirical_full_min 0.780

loop_
_space_group_symop_operation_xyz
'x, y, z'
'-x, -y, -z'

loop_
_atom_site_label
_atom_site_type_symbol
_atom_site_fract_x
_atom_site_fract_y
_atom_site_fract_z
_atom_site_U_iso_or_equiv
_atom_site_adp_type
_atom_site_occupancy
_atom_site_site_symmetry_order
_atom_site_calc_flag
_atom_site_refinement_flags_posn
_atom_site_refinement_flags_adp
_atom_site_refinement_flags_occupancy
_atom_site_disorder_assembly
_atom_site_disorder_group
Ir1 Ir 0.54692(2) 0.70643(2) 0.31722(2) 0.01615(2) Uani 1 1 d . . . . .
N1 N 0.51503(11) 0.78756(10) 0.43942(10) 0.0204(3) Uani 1 1 d . . . . .
N2 N 0.46948(10) 0.77334(10) 0.21926(10) 0.0199(3) Uani 1 1 d . . . . .
N3 N 0.42305(11) 0.57246(10) 0.29612(10) 0.0206(3) Uani 1 1 d . . . . .
C1 C 0.43082(14) 0.75837(13) 0.47334(13) 0.0251(3) Uani 1 1 d . . . . .
H1 H 0.380880 0.695289 0.441822 0.030 Uiso 1 1 calc R U . . .
C2 C 0.41354(15) 0.81578(15) 0.55185(14) 0.0320(4) Uani 1 1 d . . . . .
H2 H 0.352671 0.793456 0.573328 0.038 Uiso 1 1 calc R U . . .
C3 C 0.48783(16) 0.90711(15) 0.59841(14) 0.0349(4) Uani 1 1 d . . . . .
H3 H 0.479295 0.947752 0.653591 0.042 Uiso 1 1 calc R U . . .
C4 C 0.57417(15) 0.93833(14) 0.56386(13) 0.0301(4) Uani 1 1 d . . . . .
H4 H 0.625068 1.000927 0.595089 0.036 Uiso 1 1 calc R U . . .
C5 C 0.58690(13) 0.87819(12) 0.48316(12) 0.0215(3) Uani 1 1 d . . . . .
C6 C 0.67296(13) 0.90369(12) 0.43757(11) 0.0208(3) Uani 1 1 d . . . . .
C7 C 0.66963(12) 0.83077(12) 0.35585(11) 0.0189(3) Uani 1 1 d . . . . .
C8 C 0.75301(12) 0.85245(12) 0.31309(11) 0.0204(3) Uani 1 1 d . . . . .
H8 H 0.752738 0.805594 0.257755 0.025 Uiso 1 1 calc R U . . .
C9 C 0.83624(13) 0.94012(13) 0.34866(12) 0.0230(3) Uani 1 1 d . . . . .
C10 C 0.83617(14) 1.01146(14) 0.42860(12) 0.0273(4) Uani 1 1 d . . . . .
H10 H 0.892034 1.071911 0.452934 0.033 Uiso 1 1 calc R U . . .
C11 C 0.75447(14) 0.99345(13) 0.47187(12) 0.0257(4) Uani 1 1 d . . . . .
H11 H 0.753735 1.042328 0.525163 0.031 Uiso 1 1 calc R U . . .
C12 C 0.92251(13) 0.95896(13) 0.30064(12) 0.0233(3) Uani 1 1 d . . . . .
C13 C 0.90334(13) 0.93731(13) 0.20084(12) 0.0238(3) Uani 1 1 d . . . . .
H13 H 0.834546 0.906191 0.163304 0.029 Uiso 1 1 calc R U . . .
C14 C 0.98302(13) 0.96044(13) 0.15547(12) 0.0231(3) Uani 1 1 d . . . . .
H14 H 0.967656 0.946316 0.087390 0.028 Uiso 1 1 calc R U . . .
C15 C 1.08575(13) 1.00424(12) 0.20818(12) 0.0221(3) Uani 1 1 d . . . . .
C16 C 1.10527(13) 1.02338(13) 0.30798(13) 0.0256(4) Uani 1 1 d . . . . .
H16 H 1.174398 1.051419 0.345426 0.031 Uiso 1 1 calc R U . . .
C17 C 1.02530(13) 1.00211(14) 0.35348(13) 0.0270(4) Uani 1 1 d . . . . .
H17 H 1.040521 1.017071 0.421578 0.032 Uiso 1 1 calc R U . . .
C18 C 1.16857(12) 1.03230(13) 0.15748(12) 0.0223(3) Uani 1 1 d . . . . .
C19 C 1.16007(13) 0.97736(14) 0.06564(13) 0.0261(4) Uani 1 1 d . . . . .
H19 H 1.103837 0.917757 0.037704 0.031 Uiso 1 1 calc R U . . .
C20 C 1.23266(14) 1.00852(15) 0.01434(14) 0.0302(4) Uani 1 1 d . . . . .
H20 H 1.225516 0.970417 -0.048329 0.036 Uiso 1 1 calc R U . . .
C21 C 1.31517(14) 1.09473(16) 0.05418(15) 0.0341(4) Uani 1 1 d . . . . .
H21 H 1.363972 1.116828 0.018581 0.041 Uiso 1 1 calc R U . . .
C22 C 1.32628(14) 1.14870(15) 0.14630(16) 0.0341(4) Uani 1 1 d . . . . .
H22 H 1.383681 1.207276 0.174392 0.041 Uiso 1 1 calc R U . . .
C23 C 1.25397(13) 1.11772(14) 0.19797(14) 0.0274(4) Uani 1 1 d . . . . .
H23 H 1.262703 1.154961 0.261378 0.033 Uiso 1 1 calc R U . . .
C24 C 0.41519(14) 0.83657(13) 0.24007(13) 0.0260(4) Uani 1 1 d . . . . .
H24 H 0.406418 0.851404 0.303482 0.031 Uiso 1 1 calc R U . . .
C25 C 0.37174(15) 0.88080(15) 0.17379(14) 0.0328(4) Uani 1 1 d . . . . .
H25 H 0.334283 0.925543 0.191039 0.039 Uiso 1 1 calc R U . . .
C26 C 0.38416(16) 0.85823(15) 0.08110(14) 0.0339(4) Uani 1 1 d . . . . .
H26 H 0.354755 0.887146 0.033566 0.041 Uiso 1 1 calc R U . . .
C27 C 0.43931(14) 0.79376(14) 0.05864(13) 0.0284(4) Uani 1 1 d . . . . .
H27 H 0.448009 0.777835 -0.004698 0.034 Uiso 1 1 calc R U . . .
C28 C 0.48257(12) 0.75160(12) 0.12869(12) 0.0207(3) Uani 1 1 d . . . . .
C29 C 0.54409(12) 0.68367(12) 0.11412(12) 0.0199(3) Uani 1 1 d . . . . .
C30 C 0.58330(12) 0.65103(11) 0.19539(11) 0.0179(3) Uani 1 1 d . . . . .
C31 C 0.64563(12) 0.58898(12) 0.18197(11) 0.0197(3) Uani 1 1 d . . . . .
H31 H 0.671274 0.563792 0.234280 0.024 Uiso 1 1 calc R U . . .
C32 C 0.67178(12) 0.56246(12) 0.09512(12) 0.0205(3) Uani 1 1 d . . . . .
C33 C 0.63065(14) 0.59580(14) 0.01640(12) 0.0257(4) Uani 1 1 d . . . . .
H33 H 0.646796 0.577720 -0.043435 0.031 Uiso 1 1 calc R U . . .
C34 C 0.56671(13) 0.65488(13) 0.02583(12) 0.0250(3) Uani 1 1 d . . . . .
H34 H 0.537841 0.676151 -0.028033 0.030 Uiso 1 1 calc R U . . .
C35 C 0.74454(13) 0.50319(12) 0.08615(12) 0.0212(3) Uani 1 1 d . . . . .
C36 C 0.82240(13) 0.50800(13) 0.16423(12) 0.0232(3) Uani 1 1 d . . . . .
H36 H 0.827607 0.548199 0.225404 0.028 Uiso 1 1 calc R U . . .
C37 C 0.89236(14) 0.45505(13) 0.15402(12) 0.0246(3) Uani 1 1 d . . . . .
H37 H 0.944018 0.458790 0.208496 0.030 Uiso 1 1 calc R U . . .
C38 C 0.88800(13) 0.39626(12) 0.06479(12) 0.0222(3) Uani 1 1 d . . . . .
C39 C 0.81084(14) 0.39181(13) -0.01322(12) 0.0259(4) Uani 1 1 d . . . . .
H39 H 0.806558 0.352802 -0.074685 0.031 Uiso 1 1 calc R U . . .
C40 C 0.74018(13) 0.44345(13) -0.00254(12) 0.0254(4) Uani 1 1 d . . . . .
H40 H 0.687464 0.438170 -0.056775 0.031 Uiso 1 1 calc R U . . .
C41 C 0.96344(13) 0.34013(12) 0.05514(12) 0.0219(3) Uani 1 1 d . . . . .
C42 C 0.98196(13) 0.28091(13) 0.11855(12) 0.0246(3) Uani 1 1 d . . . . .
H42 H 0.944787 0.275360 0.166869 0.030 Uiso 1 1 calc R U . . .
C43 C 1.05403(14) 0.22991(13) 0.11208(13) 0.0271(4) Uani 1 1 d . . . . .
H43 H 1.065446 0.189209 0.155429 0.032 Uiso 1 1 calc R U . . .
C44 C 1.10936(13) 0.23825(13) 0.04247(13) 0.0280(4) Uani 1 1 d . . . . .
H44 H 1.159615 0.204294 0.038702 0.034 Uiso 1 1 calc R U . . .
C45 C 1.09118(14) 0.29613(14) -0.02144(14) 0.0291(4) Uani 1 1 d . . . . .
H45 H 1.128631 0.301431 -0.069582 0.035 Uiso 1 1 calc R U . . .
C46 C 1.01839(14) 0.34666(13) -0.01567(13) 0.0263(4) Uani 1 1 d . . . . .
H46 H 1.005989 0.385882 -0.060217 0.032 Uiso 1 1 calc R U . . .
C47 C 0.32473(13) 0.55520(13) 0.24925(12) 0.0248(3) Uani 1 1 d . . . . .
H47 H 0.306901 0.607111 0.223902 0.030 Uiso 1 1 calc R U . . .
C48 C 0.24834(14) 0.46563(14) 0.23612(13) 0.0312(4) Uani 1 1 d . . . . .
H48 H 0.179589 0.455600 0.202113 0.037 Uiso 1 1 calc R U . . .
C49 C 0.27518(15) 0.39071(14) 0.27417(14) 0.0338(4) Uani 1 1 d . . . . .
H49 H 0.224616 0.328030 0.266323 0.041 Uiso 1 1 calc R U . . .
C50 C 0.37535(15) 0.40760(14) 0.32333(14) 0.0313(4) Uani 1 1 d . . . . .
H50 H 0.393909 0.356577 0.349753 0.038 Uiso 1 1 calc R U . . .
C51 C 0.44990(13) 0.49969(12) 0.33449(12) 0.0228(3) Uani 1 1 d . . . . .
C52 C 0.55772(13) 0.52880(12) 0.38770(12) 0.0230(3) Uani 1 1 d . . . . .
C53 C 0.61819(13) 0.62812(12) 0.39376(11) 0.0199(3) Uani 1 1 d . . . . .
C54 C 0.72069(13) 0.65806(13) 0.44765(11) 0.0213(3) Uani 1 1 d . . . . .
H54 H 0.763002 0.724442 0.453494 0.026 Uiso 1 1 calc R U . . .
C55 C 0.76357(14) 0.59457(13) 0.49327(12) 0.0244(3) Uani 1 1 d . . . . .
C56 C 0.70183(16) 0.49584(14) 0.48251(13) 0.0310(4) Uani 1 1 d . . . . .
H56 H 0.729982 0.450758 0.510958 0.037 Uiso 1 1 calc R U . . .
C57 C 0.60028(15) 0.46391(13) 0.43071(13) 0.0305(4) Uani 1 1 d . . . . .
H57 H 0.558865 0.397023 0.424247 0.037 Uiso 1 1 calc R U . . .
C58 C 0.87172(14) 0.63245(14) 0.55175(12) 0.0256(4) Uani 1 1 d . . . . .
C59 C 0.91717(14) 0.73404(14) 0.59680(13) 0.0278(4) Uani 1 1 d . . . . .
H59 H 0.876875 0.778475 0.592142 0.033 Uiso 1 1 calc R U . . .
C60 C 1.01926(14) 0.77205(15) 0.64809(14) 0.0304(4) Uani 1 1 d . . . . .
H60 H 1.046978 0.841662 0.678277 0.036 Uiso 1 1 calc R U . . .
C61 C 1.08258(14) 0.71055(16) 0.65657(13) 0.0303(4) Uani 1 1 d . . . . .
C62 C 1.03605(16) 0.60857(17) 0.61536(13) 0.0370(5) Uani 1 1 d . . . . .
H62 H 1.075851 0.563919 0.621793 0.044 Uiso 1 1 calc R U . . .
C63 C 0.93321(16) 0.56995(16) 0.56508(13) 0.0343(4) Uani 1 1 d . . . . .
H63 H 0.904039 0.499574 0.539207 0.041 Uiso 1 1 calc R U . . .
C64 C 1.19404(15) 0.75429(18) 0.70949(13) 0.0346(4) Uani 1 1 d . . . . .
C65 C 1.23807(17) 0.8571(2) 0.74788(16) 0.0480(6) Uani 1 1 d . . . . .
H65 H 1.196524 0.900066 0.740329 0.058 Uiso 1 1 calc R U . . .
C66 C 1.34142(17) 0.8987(2) 0.79709(16) 0.0549(7) Uani 1 1 d . . . . .
H66 H 1.369657 0.969237 0.822536 0.066 Uiso 1 1 calc R U . . .
C67 C 1.40251(17) 0.8375(2) 0.80878(16) 0.0528(7) Uani 1 1 d . . . . .
H67 H 1.472953 0.865421 0.842744 0.063 Uiso 1 1 calc R U . . .
C68 C 1.36115(18) 0.7361(3) 0.7711(2) 0.0616(8) Uani 1 1 d . . . . .
H68 H 1.403388 0.693784 0.778986 0.074 Uiso 1 1 calc R U . . .
C69 C 1.25776(17) 0.6941(2) 0.72140(19) 0.0497(6) Uani 1 1 d . . . . .
H69 H 1.230538 0.623652 0.695356 0.060 Uiso 1 1 calc R U . . .
Cl1A Cl 0.8269(2) 0.2282(3) 0.7218(3) 0.0666(9) Uani 0.557(14) 1 d D U P A 1
Cl1B Cl 0.8303(4) 0.2598(8) 0.6993(5) 0.1109(16) Uani 0.443(14) 1 d D U P A 2
Cl2A Cl 0.9739(7) 0.2913(5) 0.6094(3) 0.1048(16) Uani 0.557(14) 1 d D U P A 1
Cl2B Cl 1.0048(3) 0.2731(3) 0.6159(3) 0.0572(9) Uani 0.443(14) 1 d D U P A 2
C70 C 0.95586(18) 0.25437(19) 0.71435(18) 0.0477(5) Uani 1 1 d D U . . .
H70C H 1.000448 0.306246 0.771982 0.057 Uiso 0.443(14) 1 calc R U P A 2
H70D H 0.957343 0.187933 0.725206 0.057 Uiso 0.443(14) 1 calc R U P A 2
H70A H 1.000034 0.308467 0.770517 0.057 Uiso 0.557(14) 1 calc R U P A 1
H70B H 0.977760 0.193748 0.716582 0.057 Uiso 0.557(14) 1 calc R U P A 1

loop_
_atom_site_aniso_label
_atom_site_aniso_U_11
_atom_site_aniso_U_22
_atom_site_aniso_U_33
_atom_site_aniso_U_23
_atom_site_aniso_U_13
_atom_site_aniso_U_12
Ir1 0.01627(4) 0.01594(4) 0.01706(4) 0.00323(2) 0.00529(2) 0.00593(3)
N1 0.0229(7) 0.0207(7) 0.0196(6) 0.0047(5) 0.0073(5) 0.0087(5)
N2 0.0183(6) 0.0185(6) 0.0219(7) 0.0034(5) 0.0038(5) 0.0059(5)
N3 0.0220(7) 0.0203(7) 0.0193(6) 0.0022(5) 0.0075(5) 0.0059(5)
C1 0.0265(9) 0.0247(8) 0.0267(9) 0.0068(7) 0.0122(7) 0.0075(7)
C2 0.0352(10) 0.0327(10) 0.0337(10) 0.0084(8) 0.0208(8) 0.0110(8)
C3 0.0454(11) 0.0317(10) 0.0288(9) 0.0007(8) 0.0200(9) 0.0108(9)
C4 0.0354(10) 0.0264(9) 0.0253(9) 0.0000(7) 0.0117(8) 0.0055(8)
C5 0.0251(8) 0.0214(8) 0.0187(7) 0.0047(6) 0.0052(6) 0.0085(7)
C6 0.0221(8) 0.0221(8) 0.0182(7) 0.0045(6) 0.0042(6) 0.0076(6)
C7 0.0206(8) 0.0197(7) 0.0189(7) 0.0066(6) 0.0043(6) 0.0093(6)
C8 0.0202(8) 0.0216(8) 0.0190(7) 0.0036(6) 0.0046(6) 0.0066(6)
C9 0.0206(8) 0.0262(8) 0.0209(8) 0.0065(7) 0.0043(6) 0.0052(7)
C10 0.0244(9) 0.0272(9) 0.0217(8) 0.0011(7) 0.0032(7) -0.0012(7)
C11 0.0281(9) 0.0253(8) 0.0192(8) 0.0006(7) 0.0049(7) 0.0046(7)
C12 0.0210(8) 0.0228(8) 0.0239(8) 0.0046(7) 0.0051(7) 0.0038(6)
C13 0.0187(8) 0.0243(8) 0.0235(8) 0.0030(7) 0.0017(6) 0.0026(6)
C14 0.0215(8) 0.0241(8) 0.0214(8) 0.0034(6) 0.0044(6) 0.0048(7)
C15 0.0201(8) 0.0197(8) 0.0264(8) 0.0053(6) 0.0053(7) 0.0064(6)
C16 0.0182(8) 0.0277(9) 0.0257(9) 0.0036(7) 0.0009(7) 0.0032(7)
C17 0.0239(9) 0.0310(9) 0.0217(8) 0.0041(7) 0.0032(7) 0.0044(7)
C18 0.0172(8) 0.0241(8) 0.0290(8) 0.0094(7) 0.0051(6) 0.0102(6)
C19 0.0212(8) 0.0300(9) 0.0288(9) 0.0079(7) 0.0049(7) 0.0110(7)
C20 0.0275(9) 0.0426(11) 0.0297(9) 0.0132(8) 0.0099(7) 0.0207(8)
C21 0.0234(9) 0.0452(11) 0.0473(11) 0.0231(9) 0.0180(8) 0.0186(8)
C22 0.0187(8) 0.0332(10) 0.0519(12) 0.0120(9) 0.0112(8) 0.0073(7)
C23 0.0201(8) 0.0271(9) 0.0348(10) 0.0053(7) 0.0069(7) 0.0085(7)
C24 0.0263(9) 0.0265(9) 0.0277(9) 0.0034(7) 0.0068(7) 0.0142(7)
C25 0.0353(10) 0.0325(10) 0.0369(10) 0.0065(8) 0.0081(8) 0.0224(8)
C26 0.0394(11) 0.0380(10) 0.0329(10) 0.0152(8) 0.0048(8) 0.0243(9)
C27 0.0312(9) 0.0337(10) 0.0257(9) 0.0100(7) 0.0070(7) 0.0170(8)
C28 0.0190(8) 0.0206(8) 0.0224(8) 0.0050(6) 0.0050(6) 0.0059(6)
C29 0.0180(7) 0.0202(8) 0.0214(8) 0.0043(6) 0.0043(6) 0.0065(6)
C30 0.0154(7) 0.0158(7) 0.0206(7) 0.0029(6) 0.0041(6) 0.0028(6)
C31 0.0201(8) 0.0200(8) 0.0201(8) 0.0055(6) 0.0053(6) 0.0074(6)
C32 0.0193(8) 0.0205(8) 0.0217(8) 0.0034(6) 0.0054(6) 0.0066(6)
C33 0.0294(9) 0.0318(9) 0.0197(8) 0.0053(7) 0.0089(7) 0.0145(7)
C34 0.0272(9) 0.0311(9) 0.0211(8) 0.0080(7) 0.0065(7) 0.0148(7)
C35 0.0220(8) 0.0218(8) 0.0225(8) 0.0059(6) 0.0091(6) 0.0084(6)
C36 0.0269(8) 0.0260(8) 0.0196(8) 0.0044(6) 0.0080(7) 0.0121(7)
C37 0.0271(9) 0.0296(9) 0.0207(8) 0.0067(7) 0.0061(7) 0.0140(7)
C38 0.0229(8) 0.0230(8) 0.0246(8) 0.0070(7) 0.0098(7) 0.0101(7)
C39 0.0276(9) 0.0278(9) 0.0217(8) -0.0003(7) 0.0056(7) 0.0120(7)
C40 0.0248(8) 0.0294(9) 0.0216(8) 0.0018(7) 0.0031(7) 0.0123(7)
C41 0.0218(8) 0.0212(8) 0.0227(8) 0.0019(6) 0.0061(6) 0.0083(6)
C42 0.0259(8) 0.0248(8) 0.0251(8) 0.0058(7) 0.0083(7) 0.0098(7)
C43 0.0287(9) 0.0222(8) 0.0290(9) 0.0041(7) 0.0020(7) 0.0106(7)
C44 0.0219(8) 0.0245(9) 0.0345(10) -0.0016(7) 0.0031(7) 0.0107(7)
C45 0.0260(9) 0.0301(9) 0.0334(10) 0.0034(8) 0.0129(7) 0.0111(7)
C46 0.0289(9) 0.0270(9) 0.0274(9) 0.0082(7) 0.0111(7) 0.0119(7)
C47 0.0231(8) 0.0264(9) 0.0234(8) 0.0025(7) 0.0065(7) 0.0070(7)
C48 0.0247(9) 0.0320(10) 0.0283(9) 0.0003(8) 0.0033(7) 0.0010(7)
C49 0.0335(10) 0.0251(9) 0.0318(10) 0.0029(8) 0.0053(8) -0.0049(8)
C50 0.0375(10) 0.0213(8) 0.0298(9) 0.0058(7) 0.0050(8) 0.0027(8)
C51 0.0281(9) 0.0197(8) 0.0199(8) 0.0033(6) 0.0079(7) 0.0057(7)
C52 0.0287(9) 0.0205(8) 0.0204(8) 0.0041(6) 0.0066(7) 0.0084(7)
C53 0.0252(8) 0.0206(8) 0.0169(7) 0.0042(6) 0.0089(6) 0.0095(6)
C54 0.0227(8) 0.0242(8) 0.0201(8) 0.0070(6) 0.0079(6) 0.0094(7)
C55 0.0281(9) 0.0284(9) 0.0205(8) 0.0064(7) 0.0073(7) 0.0135(7)
C56 0.0417(11) 0.0250(9) 0.0289(9) 0.0091(7) 0.0036(8) 0.0161(8)
C57 0.0390(10) 0.0198(8) 0.0299(9) 0.0068(7) 0.0032(8) 0.0074(7)
C58 0.0283(9) 0.0340(9) 0.0199(8) 0.0098(7) 0.0070(7) 0.0154(7)
C59 0.0243(9) 0.0318(9) 0.0329(9) 0.0138(8) 0.0076(7) 0.0135(7)
C60 0.0252(9) 0.0367(10) 0.0337(10) 0.0158(8) 0.0072(7) 0.0120(8)
C61 0.0280(9) 0.0516(12) 0.0204(8) 0.0141(8) 0.0091(7) 0.0215(9)
C62 0.0419(11) 0.0537(13) 0.0235(9) 0.0053(9) 0.0037(8) 0.0338(10)
C63 0.0418(11) 0.0394(11) 0.0244(9) 0.0030(8) 0.0023(8) 0.0244(9)
C64 0.0272(9) 0.0650(14) 0.0229(9) 0.0199(9) 0.0112(7) 0.0233(9)
C65 0.0309(11) 0.0717(16) 0.0356(11) -0.0059(11) -0.0028(9) 0.0260(11)
C66 0.0304(11) 0.090(2) 0.0344(12) -0.0058(12) -0.0007(9) 0.0216(12)
C67 0.0249(10) 0.104(2) 0.0354(11) 0.0282(13) 0.0072(9) 0.0231(12)
C68 0.0300(12) 0.099(2) 0.0804(19) 0.0588(18) 0.0180(12) 0.0326(14)
C69 0.0296(11) 0.0710(16) 0.0668(16) 0.0434(14) 0.0168(11) 0.0244(11)
Cl1A 0.0433(8) 0.0650(14) 0.0818(15) -0.0080(9) 0.0231(8) 0.0121(8)
Cl1B 0.0631(15) 0.152(4) 0.135(3) 0.031(3) 0.0418(17) 0.053(2)
Cl2A 0.144(3) 0.108(2) 0.0500(10) 0.0210(12) 0.0401(17) 0.005(2)
Cl2B 0.0633(16) 0.0640(14) 0.0361(10) 0.0023(9) 0.0225(9) 0.0053(9)
C70 0.0481(13) 0.0507(13) 0.0478(13) 0.0120(10) 0.0219(10) 0.0137(10)

loop_
_atom_type_symbol
_atom_type_description
_atom_type_scat_dispersion_real
_atom_type_scat_dispersion_imag
_atom_type_scat_source
C C 0.0181 0.0091 'International Tables Vol C Tables 4.2.6.8 and 6.1.1.4'
H H 0.0000 0.0000 'International Tables Vol C Tables 4.2.6.8 and 6.1.1.4'
Cl Cl 0.3639 0.7018 'International Tables Vol C Tables 4.2.6.8 and 6.1.1.4'
Ir Ir -4.7710 6.5667 'International Tables Vol C Tables 4.2.6.8 and 6.1.1.4'
N N 0.0311 0.0180 'International Tables Vol C Tables 4.2.6.8 and 6.1.1.4'

loop_
_exptl_crystal_face_index_h
_exptl_crystal_face_index_k
_exptl_crystal_face_index_l
_exptl_crystal_face_perp_dist
0 0 -1 0.0183
0 0 1 0.0253
0 -1 0 0.0765
1 0 0 0.1085
-1 0 0 0.1403
-2 1 0 0.1257
2 2 -1 0.1157
-1 -1 2 0.1118
2 -1 0 0.1097
1 0 -2 0.0602
-1 2 0 0.1185
1 -1 1 0.0983
0 2 -1 0.0792

loop_
_geom_angle_atom_site_label_1
_geom_angle_atom_site_label_2
_geom_angle_atom_site_label_3
_geom_angle
_geom_angle_site_symmetry_1
_geom_angle_site_symmetry_3
_geom_angle_publ_flag
N1 Ir1 N2 94.00(5) . . ?
N1 Ir1 N3 96.04(5) . . ?
N3 Ir1 N2 97.41(5) . . ?
C7 Ir1 N1 79.37(6) . . ?
C7 Ir1 N2 89.46(6) . . ?
C7 Ir1 N3 172.02(6) . . ?
C7 Ir1 C30 93.87(6) . . ?
C7 Ir1 C53 94.44(6) . . ?
C30 Ir1 N1 170.71(6) . . ?
C30 Ir1 N2 79.47(6) . . ?
C30 Ir1 N3 91.38(6) . . ?
C53 Ir1 N1 93.53(6) . . ?
C53 Ir1 N2 172.05(6) . . ?
C53 Ir1 N3 79.25(6) . . ?
C53 Ir1 C30 93.34(6) . . ?
C1 N1 Ir1 125.97(11) . . ?
C1 N1 C5 119.23(14) . . ?
C5 N1 Ir1 114.77(11) . . ?
C24 N2 Ir1 126.51(12) . . ?
C24 N2 C28 118.95(14) . . ?
C28 N2 Ir1 114.46(11) . . ?
C47 N3 Ir1 125.96(12) . . ?
C47 N3 C51 119.39(15) . . ?
C51 N3 Ir1 114.65(11) . . ?
N1 C1 H1 118.4 . . ?
N1 C1 C2 123.11(17) . . ?
C2 C1 H1 118.4 . . ?
C1 C2 H2 121.0 . . ?
C1 C2 C3 118.00(17) . . ?
C3 C2 H2 121.0 . . ?
C2 C3 H3 120.3 . . ?
C4 C3 C2 119.45(17) . . ?
C4 C3 H3 120.3 . . ?
C3 C4 H4 119.9 . . ?
C3 C4 C5 120.19(17) . . ?
C5 C4 H4 119.9 . . ?
N1 C5 C4 119.98(16) . . ?
N1 C5 C6 114.33(14) . . ?
C4 C5 C6 125.68(16) . . ?
C7 C6 C5 115.81(14) . . ?
C11 C6 C5 122.91(15) . . ?
C11 C6 C7 121.28(15) . . ?
C6 C7 Ir1 115.72(12) . . ?
C8 C7 Ir1 127.64(12) . . ?
C8 C7 C6 116.61(15) . . ?
C7 C8 H8 118.7 . . ?
C9 C8 C7 122.52(15) . . ?
C9 C8 H8 118.7 . . ?
C8 C9 C10 119.36(16) . . ?
C8 C9 C12 120.17(15) . . ?
C10 C9 C12 120.45(15) . . ?
C9 C10 H10 120.1 . . ?
C11 C10 C9 119.80(16) . . ?
C11 C10 H10 120.1 . . ?
C6 C11 H11 119.8 . . ?
C10 C11 C6 120.38(16) . . ?
C10 C11 H11 119.8 . . ?
C13 C12 C9 120.74(15) . . ?
C13 C12 C17 117.76(16) . . ?
C17 C12 C9 121.46(15) . . ?
C12 C13 H13 119.5 . . ?
C14 C13 C12 121.09(15) . . ?
C14 C13 H13 119.5 . . ?
C13 C14 H14 119.4 . . ?
C13 C14 C15 121.22(16) . . ?
C15 C14 H14 119.4 . . ?
C14 C15 C18 119.77(15) . . ?
C16 C15 C14 117.70(16) . . ?
C16 C15 C18 122.48(15) . . ?
C15 C16 H16 119.5 . . ?
C17 C16 C15 121.07(16) . . ?
C17 C16 H16 119.5 . . ?
C12 C17 H17 119.4 . . ?
C16 C17 C12 121.12(16) . . ?
C16 C17 H17 119.4 . . ?
C19 C18 C15 120.71(15) . . ?
C19 C18 C23 118.22(16) . . ?
C23 C18 C15 120.97(16) . . ?
C18 C19 H19 119.5 . . ?
C20 C19 C18 120.96(17) . . ?
C20 C19 H19 119.5 . . ?
C19 C20 H20 119.9 . . ?
C21 C20 C19 120.21(18) . . ?
C21 C20 H20 119.9 . . ?
C20 C21 H21 120.2 . . ?
C20 C21 C22 119.57(18) . . ?
C22 C21 H21 120.2 . . ?
C21 C22 H22 119.8 . . ?
C21 C22 C23 120.42(18) . . ?
C23 C22 H22 119.8 . . ?
C18 C23 H23 119.7 . . ?
C22 C23 C18 120.58(18) . . ?
C22 C23 H23 119.7 . . ?
N2 C24 H24 118.5 . . ?
N2 C24 C25 123.09(17) . . ?
C25 C24 H24 118.5 . . ?
C24 C25 H25 120.9 . . ?
C24 C25 C26 118.18(17) . . ?
C26 C25 H25 120.9 . . ?
C25 C26 H26 120.3 . . ?
C27 C26 C25 119.47(17) . . ?
C27 C26 H26 120.3 . . ?
C26 C27 H27 119.9 . . ?
C26 C27 C28 120.10(17) . . ?
C28 C27 H27 119.9 . . ?
N2 C28 C27 120.21(15) . . ?
N2 C28 C29 114.57(14) . . ?
C27 C28 C29 125.22(15) . . ?
C30 C29 C28 116.45(14) . . ?
C34 C29 C28 122.12(15) . . ?
C34 C29 C30 121.39(15) . . ?
C29 C30 Ir1 115.01(11) . . ?
C31 C30 Ir1 128.68(12) . . ?
C31 C30 C29 116.23(14) . . ?
C30 C31 H31 118.5 . . ?
C32 C31 C30 122.99(15) . . ?
C32 C31 H31 118.5 . . ?
C31 C32 C33 118.83(15) . . ?
C31 C32 C35 121.24(15) . . ?
C33 C32 C35 119.90(15) . . ?
C32 C33 H33 120.0 . . ?
C34 C33 C32 120.02(15) . . ?
C34 C33 H33 120.0 . . ?
C29 C34 H34 119.8 . . ?
C33 C34 C29 120.48(16) . . ?
C33 C34 H34 119.8 . . ?
C36 C35 C32 121.71(15) . . ?
C36 C35 C40 117.42(15) . . ?
C40 C35 C32 120.81(15) . . ?
C35 C36 H36 119.4 . . ?
C37 C36 C35 121.11(15) . . ?
C37 C36 H36 119.4 . . ?
C36 C37 H37 119.5 . . ?
C36 C37 C38 121.05(16) . . ?
C38 C37 H37 119.5 . . ?
C37 C38 C41 120.35(15) . . ?
C39 C38 C37 117.93(15) . . ?
C39 C38 C41 121.72(15) . . ?
C38 C39 H39 119.5 . . ?
C40 C39 C38 120.91(16) . . ?
C40 C39 H39 119.5 . . ?
C35 C40 H40 119.2 . . ?
C39 C40 C35 121.57(16) . . ?
C39 C40 H40 119.2 . . ?
C42 C41 C38 120.03(15) . . ?
C42 C41 C46 118.62(16) . . ?
C46 C41 C38 121.34(15) . . ?
C41 C42 H42 119.6 . . ?
C43 C42 C41 120.82(16) . . ?
C43 C42 H42 119.6 . . ?
C42 C43 H43 120.0 . . ?
C44 C43 C42 120.06(17) . . ?
C44 C43 H43 120.0 . . ?
C43 C44 H44 120.1 . . ?
C45 C44 C43 119.73(16) . . ?
C45 C44 H44 120.1 . . ?
C44 C45 H45 119.8 . . ?
C44 C45 C46 120.34(17) . . ?
C46 C45 H45 119.8 . . ?
C41 C46 H46 119.8 . . ?
C45 C46 C41 120.41(17) . . ?
C45 C46 H46 119.8 . . ?
N3 C47 H47 118.4 . . ?
N3 C47 C48 123.14(17) . . ?
C48 C47 H47 118.4 . . ?
C47 C48 H48 121.1 . . ?
C47 C48 C49 117.88(18) . . ?
C49 C48 H48 121.1 . . ?
C48 C49 H49 120.1 . . ?
C50 C49 C48 119.71(17) . . ?
C50 C49 H49 120.1 . . ?
C49 C50 H50 119.9 . . ?
C49 C50 C51 120.15(18) . . ?
C51 C50 H50 119.9 . . ?
N3 C51 C50 119.72(16) . . ?
N3 C51 C52 114.44(14) . . ?
C50 C51 C52 125.81(16) . . ?
C53 C52 C51 116.06(15) . . ?
C57 C52 C51 122.93(16) . . ?
C57 C52 C53 121.01(16) . . ?
C52 C53 Ir1 115.25(12) . . ?
C54 C53 Ir1 128.13(12) . . ?
C54 C53 C52 116.54(15) . . ?
C53 C54 H54 118.5 . . ?
C55 C54 C53 123.01(16) . . ?
C55 C54 H54 118.5 . . ?
C54 C55 C56 118.41(16) . . ?
C54 C55 C58 120.04(16) . . ?
C56 C55 C58 121.55(16) . . ?
C55 C56 H56 119.9 . . ?
C57 C56 C55 120.22(16) . . ?
C57 C56 H56 119.9 . . ?
C52 C57 H57 119.6 . . ?
C56 C57 C52 120.75(17) . . ?
C56 C57 H57 119.6 . . ?
C59 C58 C55 120.77(16) . . ?
C59 C58 C63 116.45(17) . . ?
C63 C58 C55 122.78(17) . . ?
C58 C59 H59 119.0 . . ?
C60 C59 C58 121.92(17) . . ?
C60 C59 H59 119.0 . . ?
C59 C60 H60 119.2 . . ?
C59 C60 C61 121.61(19) . . ?
C61 C60 H60 119.2 . . ?
C60 C61 C64 120.54(19) . . ?
C62 C61 C60 116.44(18) . . ?
C62 C61 C64 123.00(18) . . ?
C61 C62 H62 119.0 . . ?
C63 C62 C61 122.03(18) . . ?
C63 C62 H62 119.0 . . ?
C58 C63 H63 119.3 . . ?
C62 C63 C58 121.36(19) . . ?
C62 C63 H63 119.3 . . ?
C65 C64 C61 121.13(18) . . ?
C65 C64 C69 117.3(2) . . ?
C69 C64 C61 121.6(2) . . ?
C64 C65 H65 119.1 . . ?
C64 C65 C66 121.7(2) . . ?
C66 C65 H65 119.1 . . ?
C65 C66 H66 120.1 . . ?
C67 C66 C65 119.8(3) . . ?
C67 C66 H66 120.1 . . ?
C66 C67 H67 120.2 . . ?
C68 C67 C66 119.6(2) . . ?
C68 C67 H67 120.2 . . ?
C67 C68 H68 119.6 . . ?
C67 C68 C69 120.8(2) . . ?
C69 C68 H68 119.6 . . ?
C64 C69 C68 120.8(3) . . ?
C64 C69 H69 119.6 . . ?
C68 C69 H69 119.6 . . ?
Cl1A C70 H70A 109.2 . . ?
Cl1A C70 H70B 109.2 . . ?
Cl1B C70 H70C 109.2 . . ?
Cl1B C70 H70D 109.2 . . ?
Cl2A C70 Cl1A 112.2(3) . . ?
Cl2A C70 H70A 109.2 . . ?
Cl2A C70 H70B 109.2 . . ?
Cl2B C70 Cl1B 112.2(3) . . ?
Cl2B C70 H70C 109.2 . . ?
Cl2B C70 H70D 109.2 . . ?
H70C C70 H70D 107.9 . . ?
H70A C70 H70B 107.9 . . ?

loop_
_geom_bond_atom_site_label_1
_geom_bond_atom_site_label_2
_geom_bond_distance
_geom_bond_site_symmetry_2
_geom_bond_publ_flag
Ir1 N1 2.1301(13) . ?
Ir1 N2 2.1351(14) . ?
Ir1 N3 2.1306(14) . ?
Ir1 C7 2.0093(16) . ?
Ir1 C30 2.0204(16) . ?
Ir1 C53 2.0197(16) . ?
N1 C1 1.346(2) . ?
N1 C5 1.362(2) . ?
N2 C24 1.345(2) . ?
N2 C28 1.360(2) . ?
N3 C47 1.343(2) . ?
N3 C51 1.362(2) . ?
C1 H1 0.9500 . ?
C1 C2 1.382(2) . ?
C2 H2 0.9500 . ?
C2 C3 1.389(3) . ?
C3 H3 0.9500 . ?
C3 C4 1.381(3) . ?
C4 H4 0.9500 . ?
C4 C5 1.396(2) . ?
C5 C6 1.466(2) . ?
C6 C7 1.419(2) . ?
C6 C11 1.399(2) . ?
C7 C8 1.403(2) . ?
C8 H8 0.9500 . ?
C8 C9 1.394(2) . ?
C9 C10 1.404(2) . ?
C9 C12 1.483(2) . ?
C10 H10 0.9500 . ?
C10 C11 1.384(2) . ?
C11 H11 0.9500 . ?
C12 C13 1.394(2) . ?
C12 C17 1.401(2) . ?
C13 H13 0.9500 . ?
C13 C14 1.387(2) . ?
C14 H14 0.9500 . ?
C14 C15 1.401(2) . ?
C15 C16 1.395(2) . ?
C15 C18 1.484(2) . ?
C16 H16 0.9500 . ?
C16 C17 1.388(2) . ?
C17 H17 0.9500 . ?
C18 C19 1.394(2) . ?
C18 C23 1.397(2) . ?
C19 H19 0.9500 . ?
C19 C20 1.390(3) . ?
C20 H20 0.9500 . ?
C20 C21 1.381(3) . ?
C21 H21 0.9500 . ?
C21 C22 1.384(3) . ?
C22 H22 0.9500 . ?
C22 C23 1.390(3) . ?
C23 H23 0.9500 . ?
C24 H24 0.9500 . ?
C24 C25 1.377(3) . ?
C25 H25 0.9500 . ?
C25 C26 1.388(3) . ?
C26 H26 0.9500 . ?
C26 C27 1.373(3) . ?
C27 H27 0.9500 . ?
C27 C28 1.395(2) . ?
C28 C29 1.460(2) . ?
C29 C30 1.418(2) . ?
C29 C34 1.399(2) . ?
C30 C31 1.402(2) . ?
C31 H31 0.9500 . ?
C31 C32 1.398(2) . ?
C32 C33 1.402(2) . ?
C32 C35 1.483(2) . ?
C33 H33 0.9500 . ?
C33 C34 1.380(2) . ?
C34 H34 0.9500 . ?
C35 C36 1.395(2) . ?
C35 C40 1.398(2) . ?
C36 H36 0.9500 . ?
C36 C37 1.388(2) . ?
C37 H37 0.9500 . ?
C37 C38 1.399(2) . ?
C38 C39 1.390(2) . ?
C38 C41 1.484(2) . ?
C39 H39 0.9500 . ?
C39 C40 1.384(2) . ?
C40 H40 0.9500 . ?
C41 C42 1.392(2) . ?
C41 C46 1.395(2) . ?
C42 H42 0.9500 . ?
C42 C43 1.387(2) . ?
C43 H43 0.9500 . ?
C43 C44 1.385(3) . ?
C44 H44 0.9500 . ?
C44 C45 1.381(3) . ?
C45 H45 0.9500 . ?
C45 C46 1.390(2) . ?
C46 H46 0.9500 . ?
C47 H47 0.9500 . ?
C47 C48 1.380(3) . ?
C48 H48 0.9500 . ?
C48 C49 1.387(3) . ?
C49 H49 0.9500 . ?
C49 C50 1.376(3) . ?
C50 H50 0.9500 . ?
C50 C51 1.399(2) . ?
C51 C52 1.462(2) . ?
C52 C53 1.417(2) . ?
C52 C57 1.396(2) . ?
C53 C54 1.402(2) . ?
C54 H54 0.9500 . ?
C54 C55 1.401(2) . ?
C55 C56 1.402(3) . ?
C55 C58 1.484(2) . ?
C56 H56 0.9500 . ?
C56 C57 1.380(3) . ?
C57 H57 0.9500 . ?
C58 C59 1.394(3) . ?
C58 C63 1.397(3) . ?
C59 H59 0.9500 . ?
C59 C60 1.384(3) . ?
C60 H60 0.9500 . ?
C60 C61 1.397(3) . ?
C61 C62 1.390(3) . ?
C61 C64 1.500(3) . ?
C62 H62 0.9500 . ?
C62 C63 1.388(3) . ?
C63 H63 0.9500 . ?
C64 C65 1.390(3) . ?
C64 C69 1.391(3) . ?
C65 H65 0.9500 . ?
C65 C66 1.392(3) . ?
C66 H66 0.9500 . ?
C66 C67 1.375(4) . ?
C67 H67 0.9500 . ?
C67 C68 1.369(4) . ?
C68 H68 0.9500 . ?
C68 C69 1.395(3) . ?
C69 H69 0.9500 . ?
Cl1A C70 1.755(3) . ?
Cl1B C70 1.736(5) . ?
Cl2A C70 1.745(4) . ?
Cl2B C70 1.732(4) . ?
C70 H70C 0.9900 . ?
C70 H70D 0.9900 . ?
C70 H70A 0.9900 . ?
C70 H70B 0.9900 . ?

loop_
_geom_torsion_atom_site_label_1
_geom_torsion_atom_site_label_2
_geom_torsion_atom_site_label_3
_geom_torsion_atom_site_label_4
_geom_torsion
_geom_torsion_site_symmetry_1
_geom_torsion_site_symmetry_2
_geom_torsion_site_symmetry_3
_geom_torsion_site_symmetry_4
_geom_torsion_publ_flag
Ir1 N1 C1 C2 -178.39(14) . . . . ?
Ir1 N1 C5 C4 179.81(13) . . . . ?
Ir1 N1 C5 C6 0.40(18) . . . . ?
Ir1 N2 C24 C25 176.54(14) . . . . ?
Ir1 N2 C28 C27 -177.52(13) . . . . ?
Ir1 N2 C28 C29 2.07(17) . . . . ?
Ir1 N3 C47 C48 178.46(13) . . . . ?
Ir1 N3 C51 C50 -178.64(13) . . . . ?
Ir1 N3 C51 C52 3.16(18) . . . . ?
Ir1 C7 C8 C9 -177.45(13) . . . . ?
Ir1 C30 C31 C32 -174.51(12) . . . . ?
Ir1 C53 C54 C55 -175.94(12) . . . . ?
N1 C1 C2 C3 -1.1(3) . . . . ?
N1 C5 C6 C7 -0.5(2) . . . . ?
N1 C5 C6 C11 -179.98(16) . . . . ?
N2 C24 C25 C26 0.5(3) . . . . ?
N2 C28 C29 C30 -1.1(2) . . . . ?
N2 C28 C29 C34 -178.82(15) . . . . ?
N3 C47 C48 C49 0.5(3) . . . . ?
N3 C51 C52 C53 1.3(2) . . . . ?
N3 C51 C52 C57 -178.79(16) . . . . ?
C1 N1 C5 C4 1.8(2) . . . . ?
C1 N1 C5 C6 -177.60(15) . . . . ?
C1 C2 C3 C4 1.6(3) . . . . ?
C2 C3 C4 C5 -0.4(3) . . . . ?
C3 C4 C5 N1 -1.3(3) . . . . ?
C3 C4 C5 C6 178.05(18) . . . . ?
C4 C5 C6 C7 -179.90(17) . . . . ?
C4 C5 C6 C11 0.7(3) . . . . ?
C5 N1 C1 C2 -0.6(3) . . . . ?
C5 C6 C7 Ir1 0.42(19) . . . . ?
C5 C6 C7 C8 -178.04(14) . . . . ?
C5 C6 C11 C10 176.95(16) . . . . ?
C6 C7 C8 C9 0.8(2) . . . . ?
C7 C6 C11 C10 -2.5(3) . . . . ?
C7 C8 C9 C10 -1.9(3) . . . . ?
C7 C8 C9 C12 179.80(15) . . . . ?
C8 C9 C10 C11 0.9(3) . . . . ?
C8 C9 C12 C13 41.8(2) . . . . ?
C8 C9 C12 C17 -140.48(18) . . . . ?
C9 C10 C11 C6 1.3(3) . . . . ?
C9 C12 C13 C14 175.96(16) . . . . ?
C9 C12 C17 C16 -177.27(17) . . . . ?
C10 C9 C12 C13 -136.47(18) . . . . ?
C10 C9 C12 C17 41.3(3) . . . . ?
C11 C6 C7 Ir1 179.87(13) . . . . ?
C11 C6 C7 C8 1.4(2) . . . . ?
C12 C9 C10 C11 179.12(17) . . . . ?
C12 C13 C14 C15 1.5(3) . . . . ?
C13 C12 C17 C16 0.5(3) . . . . ?
C13 C14 C15 C16 0.3(3) . . . . ?
C13 C14 C15 C18 -177.20(16) . . . . ?
C14 C15 C16 C17 -1.6(3) . . . . ?
C14 C15 C18 C19 -31.4(2) . . . . ?
C14 C15 C18 C23 144.71(17) . . . . ?
C15 C16 C17 C12 1.2(3) . . . . ?
C15 C18 C19 C20 174.09(16) . . . . ?
C15 C18 C23 C22 -173.96(16) . . . . ?
C16 C15 C18 C19 151.18(17) . . . . ?
C16 C15 C18 C23 -32.7(2) . . . . ?
C17 C12 C13 C14 -1.9(3) . . . . ?
C18 C15 C16 C17 175.80(16) . . . . ?
C18 C19 C20 C21 0.4(3) . . . . ?
C19 C18 C23 C22 2.3(3) . . . . ?
C19 C20 C21 C22 1.4(3) . . . . ?
C20 C21 C22 C23 -1.2(3) . . . . ?
C21 C22 C23 C18 -0.6(3) . . . . ?
C23 C18 C19 C20 -2.2(3) . . . . ?
C24 N2 C28 C27 -0.6(2) . . . . ?
C24 N2 C28 C29 178.99(15) . . . . ?
C24 C25 C26 C27 -0.4(3) . . . . ?
C25 C26 C27 C28 -0.1(3) . . . . ?
C26 C27 C28 N2 0.7(3) . . . . ?
C26 C27 C28 C29 -178.89(18) . . . . ?
C27 C28 C29 C30 178.47(16) . . . . ?
C27 C28 C29 C34 0.8(3) . . . . ?
C28 N2 C24 C25 0.0(3) . . . . ?
C28 C29 C30 Ir1 -0.48(18) . . . . ?
C28 C29 C30 C31 -177.60(14) . . . . ?
C28 C29 C34 C33 175.76(16) . . . . ?
C29 C30 C31 C32 2.2(2) . . . . ?
C30 C29 C34 C33 -1.8(3) . . . . ?
C30 C31 C32 C33 -2.7(2) . . . . ?
C30 C31 C32 C35 175.16(15) . . . . ?
C31 C32 C33 C34 0.9(3) . . . . ?
C31 C32 C35 C36 -28.7(2) . . . . ?
C31 C32 C35 C40 154.10(16) . . . . ?
C32 C33 C34 C29 1.3(3) . . . . ?
C32 C35 C36 C37 -177.56(16) . . . . ?
C32 C35 C40 C39 176.56(16) . . . . ?
C33 C32 C35 C36 149.12(17) . . . . ?
C33 C32 C35 C40 -28.1(2) . . . . ?
C34 C29 C30 Ir1 177.26(13) . . . . ?
C34 C29 C30 C31 0.1(2) . . . . ?
C35 C32 C33 C34 -177.00(16) . . . . ?
C35 C36 C37 C38 0.9(3) . . . . ?
C36 C35 C40 C39 -0.7(3) . . . . ?
C36 C37 C38 C39 -0.6(3) . . . . ?
C36 C37 C38 C41 179.99(16) . . . . ?
C37 C38 C39 C40 -0.5(3) . . . . ?
C37 C38 C41 C42 49.0(2) . . . . ?
C37 C38 C41 C46 -129.78(18) . . . . ?
C38 C39 C40 C35 1.1(3) . . . . ?
C38 C41 C42 C43 -178.40(16) . . . . ?
C38 C41 C46 C45 177.84(16) . . . . ?
C39 C38 C41 C42 -130.42(18) . . . . ?
C39 C38 C41 C46 50.8(2) . . . . ?
C40 C35 C36 C37 -0.3(3) . . . . ?
C41 C38 C39 C40 178.99(16) . . . . ?
C41 C42 C43 C44 0.6(3) . . . . ?
C42 C41 C46 C45 -1.0(3) . . . . ?
C42 C43 C44 C45 -1.1(3) . . . . ?
C43 C44 C45 C46 0.6(3) . . . . ?
C44 C45 C46 C41 0.5(3) . . . . ?
C46 C41 C42 C43 0.4(3) . . . . ?
C47 N3 C51 C50 1.0(2) . . . . ?
C47 N3 C51 C52 -177.19(14) . . . . ?
C47 C48 C49 C50 0.2(3) . . . . ?
C48 C49 C50 C51 -0.3(3) . . . . ?
C49 C50 C51 N3 -0.3(3) . . . . ?
C49 C50 C51 C52 177.68(17) . . . . ?
C50 C51 C52 C53 -176.78(17) . . . . ?
C50 C51 C52 C57 3.1(3) . . . . ?
C51 N3 C47 C48 -1.2(2) . . . . ?
C51 C52 C53 Ir1 -5.37(19) . . . . ?
C51 C52 C53 C54 177.69(14) . . . . ?
C51 C52 C57 C56 -178.16(17) . . . . ?
C52 C53 C54 C55 0.5(2) . . . . ?
C53 C52 C57 C56 1.8(3) . . . . ?
C53 C54 C55 C56 1.6(3) . . . . ?
C53 C54 C55 C58 -178.03(15) . . . . ?
C54 C55 C56 C57 -2.2(3) . . . . ?
C54 C55 C58 C59 28.0(2) . . . . ?
C54 C55 C58 C63 -152.15(18) . . . . ?
C55 C56 C57 C52 0.5(3) . . . . ?
C55 C58 C59 C60 -177.00(17) . . . . ?
C55 C58 C63 C62 176.02(17) . . . . ?
C56 C55 C58 C59 -151.69(18) . . . . ?
C56 C55 C58 C63 28.2(3) . . . . ?
C57 C52 C53 Ir1 174.71(13) . . . . ?
C57 C52 C53 C54 -2.2(2) . . . . ?
C58 C55 C56 C57 177.49(17) . . . . ?
C58 C59 C60 C61 0.7(3) . . . . ?
C59 C58 C63 C62 -4.1(3) . . . . ?
C59 C60 C61 C62 -3.5(3) . . . . ?
C59 C60 C61 C64 177.71(17) . . . . ?
C60 C61 C62 C63 2.5(3) . . . . ?
C60 C61 C64 C65 -2.6(3) . . . . ?
C60 C61 C64 C69 177.99(19) . . . . ?
C61 C62 C63 C58 1.3(3) . . . . ?
C61 C64 C65 C66 -180.0(2) . . . . ?
C61 C64 C69 C68 -179.8(2) . . . . ?
C62 C61 C64 C65 178.6(2) . . . . ?
C62 C61 C64 C69 -0.8(3) . . . . ?
C63 C58 C59 C60 3.1(3) . . . . ?
C64 C61 C62 C63 -178.73(18) . . . . ?
C64 C65 C66 C67 -0.1(4) . . . . ?
C65 C64 C69 C68 0.8(3) . . . . ?
C65 C66 C67 C68 0.5(4) . . . . ?
C66 C67 C68 C69 -0.2(4) . . . . ?
C67 C68 C69 C64 -0.5(4) . . . . ?
C69 C64 C65 C66 -0.6(3) . . . . ?

loop_
_exptl_oxdiff_crystal_face_indexfrac_h
_exptl_oxdiff_crystal_face_indexfrac_k
_exptl_oxdiff_crystal_face_indexfrac_l
_exptl_oxdiff_crystal_face_x
_exptl_oxdiff_crystal_face_y
_exptl_oxdiff_crystal_face_z
-0.0000 -0.0000 -1.0000 -0.1022 -0.0003 -0.0422
0.0000 0.0000 1.0000 0.1022 0.0003 0.0422
-0.0000 -1.0000 0.0000 0.0076 0.0704 -0.0915
1.0000 -0.0000 -0.0000 -0.0090 0.0677 0.0973
-1.0000 0.0000 0.0000 0.0090 -0.0677 -0.0973
-2.0000 1.0000 0.0000 0.0104 -0.2057 -0.1031
2.0000 2.0000 -1.0000 -0.1355 -0.0057 0.3355
-1.0000 -1.0000 2.0000 0.2210 0.0033 -0.1044
2.0000 -1.0000 -0.0000 -0.0104 0.2057 0.1031
1.0000 -0.0000 -2.0000 -0.2133 0.0670 0.0129
-1.0000 2.0000 -0.0000 -0.0063 -0.2084 0.0858
1.0000 -1.0000 1.0000 0.1008 0.1383 0.0480
-0.0000 2.0000 -1.0000 -0.1174 -0.1410 0.1409
